data_4104322
loop_
_publ_author_name
'Jie Su'
'Yingxia Wang'
'Zheming Wang'
'Jianhua Lin'

_publ_section_title
;
 PKU-9: An Aluminogermanate with a New Three-Dimensional Zeolite Framework
 Constructed from CGS Layers and Spiro-5 Units
;
_journal_name_full 'Journal of the American Chemical Society'
_journal_page_first 6080
_journal_page_last 6081
_journal_paper_doi 10.1021/ja901330u
_journal_volume 131
_journal_year 2009
_chemical_formula_sum 'C10 H28 Al2 Ge7 N2 O18'
_chemical_formula_weight 1026.43
_chemical_name_systematic
;
 ?
;
_space_group_IT_number 60
_symmetry_cell_setting orthorhombic
_symmetry_space_group_name_Hall '-P 2n 2ab'
_symmetry_space_group_name_H-M 'P b c n'
_atom_sites_solution_hydrogens geom
_atom_sites_solution_primary direct
_atom_sites_solution_secondary difmap
_audit_creation_method SHELXL-97
_cell_angle_alpha 90.00
_cell_angle_beta 90.00
_cell_angle_gamma 90.00
_cell_formula_units_Z 4
_cell_length_a 15.578(3)
_cell_length_b 9.1704(18)
_cell_length_c 19.993(4)
_cell_measurement_reflns_used 22327
_cell_measurement_temperature 293(2)
_cell_measurement_theta_max 27.485
_cell_measurement_theta_min 3.395
_cell_volume 2856.1(10)
_computing_cell_refinement 'HKL Scalepack (Otwinowski & Minor, 1997)'
_computing_data_collection 'KappaCCD (Nonius B. V., 1998)'
_computing_data_reduction 'HKL Denzo (Otwinowski & Minor, 1997) & maXus (Mackay et al., 1998)'
_computing_molecular_graphics 'Bruker SHELXTL V5.1 (Sheldrick, 1998)'
_computing_publication_material 'SHELXL-97 (Sheldrick, 1997)'
_computing_structure_refinement 'SHELXL-97 (Sheldrick, 1997)'
_computing_structure_solution 'SHELXS-97 (Sheldrick, 1997)'
_diffrn_ambient_temperature 293(2)
_diffrn_detector_area_resol_mean 9
_diffrn_measured_fraction_theta_full 0.997
_diffrn_measured_fraction_theta_max 0.998
_diffrn_measurement_device_type 'NONIUS KappaCCD'
_diffrn_measurement_method CCD
_diffrn_radiation_monochromator graphite
_diffrn_radiation_source 'fine-focus sealed tube'
_diffrn_radiation_type MoK\a
_diffrn_radiation_wavelength 0.71073
_diffrn_reflns_av_R_equivalents 0.1201
_diffrn_reflns_av_sigmaI/netI 0.0667
_diffrn_reflns_limit_h_max 20
_diffrn_reflns_limit_h_min -20
_diffrn_reflns_limit_k_max 11
_diffrn_reflns_limit_k_min -11
_diffrn_reflns_limit_l_max 25
_diffrn_reflns_limit_l_min -25
_diffrn_reflns_number 44402
_diffrn_reflns_theta_full 25.00
_diffrn_reflns_theta_max 27.49
_diffrn_reflns_theta_min 3.58
_exptl_absorpt_coefficient_mu 7.405
_exptl_absorpt_correction_T_max 0.253
_exptl_absorpt_correction_T_min 0.138
_exptl_absorpt_correction_type multi-scan
_exptl_absorpt_process_details
;                                            
multi-scan from symmetry-related measurements
 Sortav (Blessing 1995)                      
;
_exptl_crystal_colour colorless
_exptl_crystal_density_diffrn 2.387
_exptl_crystal_density_method 'not measured'
_exptl_crystal_description rhombic
_exptl_crystal_F_000 1984
_exptl_crystal_size_max 0.45
_exptl_crystal_size_mid 0.25
_exptl_crystal_size_min 0.20
_refine_diff_density_max 1.224
_refine_diff_density_min -1.154
_refine_diff_density_rms 0.173
_refine_ls_extinction_method none
_refine_ls_goodness_of_fit_ref 1.025
_refine_ls_hydrogen_treatment constr
_refine_ls_matrix_type full
_refine_ls_number_parameters 152
_refine_ls_number_reflns 3265
_refine_ls_number_restraints 23
_refine_ls_restrained_S_all 1.042
_refine_ls_R_factor_all 0.0780
_refine_ls_R_factor_gt 0.0428
_refine_ls_shift/su_max 0.001
_refine_ls_shift/su_mean 0.000
_refine_ls_structure_factor_coef Fsqd
_refine_ls_weighting_details 'calc w=1/[\s^2^(Fo^2^)+(0.0721P)^2^+0.0000P] where P=(Fo^2^+2Fc^2^)/3'
_refine_ls_weighting_scheme calc
_refine_ls_wR_factor_gt 0.1218
_refine_ls_wR_factor_ref 0.1301
_reflns_number_gt 2136
_reflns_number_total 3265
_reflns_threshold_expression >2sigma(I)
_cod_data_source_file ja901330u_si_001.cif
_cod_data_source_block 3
_cod_database_code 4104322

loop_
_symmetry_equiv_pos_as_xyz
'x, y, z'
'-x+1/2, -y+1/2, z+1/2'
'-x, y, -z+1/2'
'x+1/2, -y+1/2, -z'
'-x, -y, -z'
'x-1/2, y-1/2, -z-1/2'
'x, -y, z-1/2'
'-x-1/2, y-1/2, z'

loop_
_atom_site_label
_atom_site_type_symbol
_atom_site_fract_x
_atom_site_fract_y
_atom_site_fract_z
_atom_site_U_iso_or_equiv
_atom_site_adp_type
_atom_site_occupancy
_atom_site_symmetry_multiplicity
_atom_site_calc_flag
_atom_site_refinement_flags
Ge1 Ge 0.63216(4) 0.79958(8) 0.64727(4) 0.0179(2) Uani 0.78 1 d P
Ge2 Ge 0.49375(5) 0.58373(8) 0.59932(4) 0.0170(2) Uani 0.78 1 d P
Ge3 Ge 0.21865(5) 0.40739(8) 0.41086(4) 0.0207(2) Uani 0.78 1 d P
Ge4 Ge 0.36915(5) 0.61943(8) 0.47471(4) 0.0190(2) Uani 0.78 1 d P
Ge5 Ge 0.5000 0.67442(11) 0.7500 0.0171(3) Uani 0.78 2 d SP
Al1 Al 0.63216(4) 0.79958(8) 0.64727(4) 0.0179(2) Uani 0.22 1 d P
Al2 Al 0.49375(5) 0.58373(8) 0.59932(4) 0.0170(2) Uani 0.22 1 d P
Al3 Al 0.21865(5) 0.40739(8) 0.41086(4) 0.0207(2) Uani 0.22 1 d P
Al4 Al 0.36915(5) 0.61943(8) 0.47471(4) 0.0190(2) Uani 0.22 1 d P
Al5 Al 0.5000 0.67442(11) 0.7500 0.0171(3) Uani 0.22 2 d SP
O1 O 0.5591(3) 0.7352(5) 0.5875(2) 0.0263(11) Uani 1 1 d .
O2 O 0.3962(3) 0.6040(5) 0.5580(3) 0.0317(12) Uani 1 1 d .
O3 O 0.2804(3) 0.5082(5) 0.4643(2) 0.0310(12) Uani 1 1 d .
O4 O 0.2748(3) 0.3028(5) 0.3541(2) 0.0350(13) Uani 1 1 d .
O5 O 0.5855(3) 0.7846(5) 0.7261(2) 0.0325(12) Uani 1 1 d .
O6 O 0.4695(3) 0.5644(5) 0.6829(2) 0.0285(11) Uani 1 1 d .
O7 O 0.4568(3) 0.5751(4) 0.4258(3) 0.0326(12) Uani 1 1 d .
O8 O 0.6506(3) 0.9833(5) 0.6357(3) 0.0361(13) Uani 1 1 d .
O9 O 0.1552(3) 0.3005(5) 0.4619(3) 0.0368(13) Uani 1 1 d .
N1 N 0.6234(5) 0.8917(8) 0.3784(5) 0.080(3) Uani 1 1 d D
C1 C 0.6539(9) 0.7749(16) 0.4168(9) 0.160(7) Uiso 1 1 d D
H1A H 0.6063 0.7219 0.4351 0.241 Uiso 1 1 calc R
H1B H 0.6890 0.8116 0.4525 0.241 Uiso 1 1 calc R
H1C H 0.6875 0.7113 0.3891 0.241 Uiso 1 1 calc R
C2 C 0.5659(12) 0.8447(19) 0.3274(9) 0.241(11) Uiso 1 1 d D
H2A H 0.5340 0.9265 0.3093 0.289 Uiso 1 1 calc R
H2B H 0.5256 0.7734 0.3447 0.289 Uiso 1 1 calc R
C3 C 0.5763(15) 0.987(2) 0.4207(11) 0.42(2) Uiso 1 1 d D
H3A H 0.5281 0.9352 0.4393 0.632 Uiso 1 1 calc R
H3B H 0.5561 1.0685 0.3953 0.632 Uiso 1 1 calc R
H3C H 0.6126 1.0202 0.4563 0.632 Uiso 1 1 calc R
C4 C 0.6950(12) 0.964(2) 0.3510(11) 0.305(16) Uiso 1 1 d D
H4A H 0.6759 1.0460 0.3249 0.458 Uiso 1 1 calc R
H4B H 0.7264 0.8982 0.3228 0.458 Uiso 1 1 calc R
H4C H 0.7316 0.9979 0.3864 0.458 Uiso 1 1 calc R
C5 C 0.626(2) 0.774(4) 0.2715(13) 0.41(2) Uiso 1 1 d D
H5A H 0.5914 0.7375 0.2355 0.616 Uiso 1 1 calc R
H5B H 0.6583 0.6950 0.2907 0.616 Uiso 1 1 calc R
H5C H 0.6650 0.8464 0.2547 0.616 Uiso 1 1 calc R

loop_
_atom_site_aniso_label
_atom_site_aniso_U_11
_atom_site_aniso_U_22
_atom_site_aniso_U_33
_atom_site_aniso_U_23
_atom_site_aniso_U_13
_atom_site_aniso_U_12
Ge1 0.0164(4) 0.0158(4) 0.0215(5) -0.0014(3) 0.0045(3) -0.0026(3)
Ge2 0.0146(4) 0.0202(4) 0.0163(4) -0.0013(3) -0.0006(3) -0.0003(3)
Ge3 0.0173(4) 0.0159(4) 0.0288(5) 0.0003(3) -0.0003(4) -0.0002(3)
Ge4 0.0159(4) 0.0176(4) 0.0234(5) -0.0017(3) -0.0035(3) 0.0019(3)
Ge5 0.0171(5) 0.0208(6) 0.0133(6) 0.000 0.0025(5) 0.000
Al1 0.0164(4) 0.0158(4) 0.0215(5) -0.0014(3) 0.0045(3) -0.0026(3)
Al2 0.0146(4) 0.0202(4) 0.0163(4) -0.0013(3) -0.0006(3) -0.0003(3)
Al3 0.0173(4) 0.0159(4) 0.0288(5) 0.0003(3) -0.0003(4) -0.0002(3)
Al4 0.0159(4) 0.0176(4) 0.0234(5) -0.0017(3) -0.0035(3) 0.0019(3)
Al5 0.0171(5) 0.0208(6) 0.0133(6) 0.000 0.0025(5) 0.000
O1 0.028(3) 0.027(2) 0.024(3) 0.004(2) 0.001(2) -0.005(2)
O2 0.021(2) 0.048(3) 0.026(3) 0.000(2) -0.006(2) -0.002(2)
O3 0.023(2) 0.035(3) 0.035(3) -0.010(2) -0.002(2) -0.011(2)
O4 0.032(3) 0.043(3) 0.030(3) -0.008(2) -0.002(2) 0.015(2)
O5 0.028(3) 0.040(3) 0.029(3) -0.010(2) 0.008(2) -0.013(2)
O6 0.037(3) 0.031(3) 0.017(3) 0.000(2) 0.001(2) -0.011(2)
O7 0.032(3) 0.021(2) 0.045(3) -0.005(2) 0.016(3) 0.000(2)
O8 0.039(3) 0.016(2) 0.053(4) 0.000(2) 0.019(3) -0.006(2)
O9 0.040(3) 0.023(3) 0.047(4) 0.001(2) 0.017(3) -0.013(2)
N1 0.091(7) 0.052(5) 0.098(8) 0.015(5) -0.061(6) -0.018(5)

loop_
_atom_type_symbol
_atom_type_description
_atom_type_scat_dispersion_real
_atom_type_scat_dispersion_imag
_atom_type_scat_source
C C 0.0033 0.0016 'International Tables Vol C Tables 4.2.6.8 and 6.1.1.4'
H H 0.0000 0.0000 'International Tables Vol C Tables 4.2.6.8 and 6.1.1.4'
N N 0.0061 0.0033 'International Tables Vol C Tables 4.2.6.8 and 6.1.1.4'
O O 0.0106 0.0060 'International Tables Vol C Tables 4.2.6.8 and 6.1.1.4'
Al Al 0.0645 0.0514 'International Tables Vol C Tables 4.2.6.8 and 6.1.1.4'
Ge Ge 0.1547 1.8001 'International Tables Vol C Tables 4.2.6.8 and 6.1.1.4'

loop_
_geom_angle_atom_site_label_1
_geom_angle_atom_site_label_2
_geom_angle_atom_site_label_3
_geom_angle
_geom_angle_site_symmetry_1
_geom_angle_site_symmetry_3
O8 Ge1 O4 112.9(2) . 5_666
O8 Ge1 O5 105.5(2) . .
O4 Ge1 O5 108.8(2) 5_666 .
O8 Ge1 O1 110.2(2) . .
O4 Ge1 O1 110.5(2) 5_666 .
O5 Ge1 O1 108.6(2) . .
O6 Ge2 O7 107.1(2) . 5_666
O6 Ge2 O1 110.1(2) . .
O7 Ge2 O1 112.0(2) 5_666 .
O6 Ge2 O2 106.3(2) . .
O7 Ge2 O2 110.0(2) 5_666 .
O1 Ge2 O2 111.2(2) . .
O3 Ge3 O4 115.2(2) . .
O3 Ge3 O9 105.1(2) . .
O4 Ge3 O9 111.3(2) . .
O3 Ge3 O8 111.6(2) . 4_466
O4 Ge3 O8 106.2(2) . 4_466
O9 Ge3 O8 107.2(3) . 4_466
O2 Ge4 O9 106.1(2) . 8_665
O2 Ge4 O7 109.5(2) . .
O9 Ge4 O7 108.5(2) 8_665 .
O2 Ge4 O3 105.3(2) . .
O9 Ge4 O3 112.0(2) 8_665 .
O7 Ge4 O3 115.1(2) . .
O5 Ge5 O5 108.9(3) 3_656 .
O5 Ge5 O6 109.8(2) 3_656 .
O5 Ge5 O6 109.5(2) . .
O5 Ge5 O6 109.5(2) 3_656 3_656
O5 Ge5 O6 109.8(2) . 3_656
O6 Ge5 O6 109.4(3) . 3_656
Ge2 O1 Ge1 123.8(3) . .
Ge4 O2 Ge2 132.9(3) . .
Ge3 O3 Ge4 147.5(3) . .
Ge3 O4 Al1 137.7(3) . 5_666
Ge3 O4 Ge1 137.7(3) . 5_666
Al1 O4 Ge1 0.00(4) 5_666 5_666
Ge5 O5 Ge1 127.9(3) . .
Ge2 O6 Ge5 128.8(3) . .
Al2 O7 Ge2 0.00(6) 5_666 5_666
Al2 O7 Ge4 135.8(3) 5_666 .
Ge2 O7 Ge4 135.8(3) 5_666 .
Ge1 O8 Al3 137.7(3) . 4_566
Ge1 O8 Ge3 137.7(3) . 4_566
Al3 O8 Ge3 0.00(6) 4_566 4_566
Al4 O9 Ge4 0.00(7) 8_655 8_655
Al4 O9 Ge3 139.6(3) 8_655 .
Ge4 O9 Ge3 139.6(3) 8_655 .
C1 N1 C4 107.8(9) . .
C1 N1 C2 112.0(9) . .
C4 N1 C2 111.2(10) . .
C1 N1 C3 108.5(10) . .
C4 N1 C3 110.6(10) . .
C2 N1 C3 106.7(10) . .
N1 C2 C5 104.7(13) . .

loop_
_geom_bond_atom_site_label_1
_geom_bond_atom_site_label_2
_geom_bond_distance
_geom_bond_site_symmetry_2
Ge1 O8 1.725(5) .
Ge1 O4 1.727(4) 5_666
Ge1 O5 1.740(5) .
Ge1 O1 1.753(4) .
Ge2 O6 1.722(5) .
Ge2 O7 1.723(4) 5_666
Ge2 O1 1.739(4) .
Ge2 O2 1.740(4) .
Ge3 O3 1.709(4) .
Ge3 O4 1.724(5) .
Ge3 O9 1.726(5) .
Ge3 O8 1.731(5) 4_466
Ge4 O2 1.723(5) .
Ge4 O9 1.723(5) 8_665
Ge4 O7 1.728(5) .
Ge4 O3 1.731(4) .
Ge5 O5 1.739(4) 3_656
Ge5 O5 1.739(4) .
Ge5 O6 1.746(5) .
Ge5 O6 1.746(5) 3_656
O4 Al1 1.727(4) 5_666
O4 Ge1 1.727(4) 5_666
O7 Al2 1.723(4) 5_666
O7 Ge2 1.723(4) 5_666
O8 Al3 1.731(5) 4_566
O8 Ge3 1.731(5) 4_566
O9 Al4 1.723(5) 8_655
O9 Ge4 1.723(5) 8_655
N1 C1 1.401(13) .
N1 C4 1.411(14) .
N1 C2 1.425(14) .
N1 C3 1.418(15) .
C2 C5 1.598(17) .
